data_2016933
loop_
_publ_author_name
'Burns, Dennis H.'
'Meece, F. Alex'
'Moore, Curtis E.'
'Eichhorn, David M.'

_publ_section_title
;
 Two similar dibenzo cyclic ethers with dissimilar conformations
;
_journal_coeditor_code SK3262
_journal_issue 1
_journal_name_full 'Acta Crystallographica Section C'
_journal_page_first o27
_journal_page_last o30
_journal_paper_doi 10.1107/S0108270108040882
_journal_volume 65
_journal_year 2009
_chemical_formula_iupac 'C18 H18 Br2 O2'
_chemical_formula_moiety 'C18 H18 Br2 O2'
_chemical_formula_sum 'C18 H18 Br2 O2'
_chemical_formula_weight 426.14
_chemical_name_common
;
2,12-dibromodibenzo[<i>f</i>,<i>k</i>]-1,5-dioxa-1,2,3,4,5,8,9,10-
octahydrocyclododecene
;
_chemical_name_systematic
;
7,19-dibromo-11,15-dioxatricyclo[14.4.0.0^5,10^]icosaa-5,7,9,16,18,20-hexaene
;
_space_group_IT_number 61
_symmetry_cell_setting orthorhombic
_symmetry_space_group_name_Hall '-P 2ac 2ab'
_symmetry_space_group_name_H-M 'P b c a'
_atom_sites_solution_hydrogens geom
_atom_sites_solution_primary direct
_atom_sites_solution_secondary difmap
_audit_creation_method 'SHELXL97 (Sheldrick, 2008)'
_cell_angle_alpha 90.00
_cell_angle_beta 90.00
_cell_angle_gamma 90.00
_cell_formula_units_Z 8
_cell_length_a 13.7971(5)
_cell_length_b 8.5744(3)
_cell_length_c 28.1906(10)
_cell_measurement_reflns_used 5030
_cell_measurement_temperature 150(2)
_cell_measurement_theta_max 18.20
_cell_measurement_theta_min 2.95
_cell_volume 3335.0(2)
_computing_cell_refinement 'APEX2 (Bruker, 2005)'
_computing_data_collection 'APEX2 (Bruker, 2005)'
_computing_data_reduction 'SAINT (Bruker, 1996)'
_computing_molecular_graphics 'SHELXTL (Sheldrick, 2008)'
_computing_publication_material 'SHELXTL (Sheldrick, 2008)'
_computing_structure_refinement 'SHELXL97 (Sheldrick, 2008)'
_computing_structure_solution 'SHELXS97 (Sheldrick, 2008)'
_diffrn_ambient_temperature 150(2)
_diffrn_measured_fraction_theta_full 0.998
_diffrn_measured_fraction_theta_max 0.998
_diffrn_measurement_device_type 'CCD area-detector'
_diffrn_measurement_method '\f and \w scans'
_diffrn_radiation_monochromator graphite
_diffrn_radiation_source 'fine-focus sealed tube'
_diffrn_radiation_type MoK\a
_diffrn_radiation_wavelength 0.71073
_diffrn_reflns_av_R_equivalents 0.1559
_diffrn_reflns_av_sigmaI/netI 0.0520
_diffrn_reflns_limit_h_max 17
_diffrn_reflns_limit_h_min -17
_diffrn_reflns_limit_k_max 10
_diffrn_reflns_limit_k_min -10
_diffrn_reflns_limit_l_max 34
_diffrn_reflns_limit_l_min -34
_diffrn_reflns_number 81249
_diffrn_reflns_theta_full 26.00
_diffrn_reflns_theta_max 26.00
_diffrn_reflns_theta_min 3.29
_exptl_absorpt_coefficient_mu 4.866
_exptl_absorpt_correction_T_max 0.6070
_exptl_absorpt_correction_T_min 0.3795
_exptl_absorpt_correction_type multi-scan
_exptl_absorpt_process_details
;
(SADABS; Sheldrick, 2002)
;
_exptl_crystal_colour colorless
_exptl_crystal_density_diffrn 1.697
_exptl_crystal_density_method 'not measured'
_exptl_crystal_description prism
_exptl_crystal_F_000 1696
_exptl_crystal_size_max 0.25
_exptl_crystal_size_mid 0.17
_exptl_crystal_size_min 0.11
_refine_diff_density_max 0.324
_refine_diff_density_min -0.446
_refine_ls_extinction_method none
_refine_ls_goodness_of_fit_ref 1.034
_refine_ls_hydrogen_treatment noref
_refine_ls_matrix_type full
_refine_ls_number_parameters 199
_refine_ls_number_reflns 3270
_refine_ls_number_restraints 0
_refine_ls_restrained_S_all 1.034
_refine_ls_R_factor_all 0.0894
_refine_ls_R_factor_gt 0.0396
_refine_ls_shift/su_max 0.001
_refine_ls_shift/su_mean 0.000
_refine_ls_structure_factor_coef Fsqd
_refine_ls_weighting_details 'calc w=1/[\s^2^(Fo^2^)+(0.0405P)^2^+3.5204P] where P=(Fo^2^+2Fc^2^)/3'
_refine_ls_weighting_scheme calc
_refine_ls_wR_factor_gt 0.0800
_refine_ls_wR_factor_ref 0.0997
_reflns_number_gt 2067
_reflns_number_total 3270
_reflns_threshold_expression I>2\s(I)
_cod_data_source_file sk3262.cif
_cod_data_source_block III
_cod_database_code 2016933
_cod_database_fobs_code 2016933

loop_
_symmetry_equiv_pos_as_xyz
'x, y, z'
'-x+1/2, -y, z+1/2'
'-x, y+1/2, -z+1/2'
'x+1/2, -y+1/2, -z'
'-x, -y, -z'
'x-1/2, y, -z-1/2'
'x, -y-1/2, z-1/2'
'-x-1/2, y-1/2, z'

loop_
_atom_site_type_symbol
_atom_site_label
_atom_site_fract_x
_atom_site_fract_y
_atom_site_fract_z
_atom_site_U_iso_or_equiv
_atom_site_adp_type
_atom_site_calc_flag
_atom_site_refinement_flags
_atom_site_occupancy
_atom_site_disorder_assembly
_atom_site_disorder_group
Br Br1 0.84124(4) 0.56142(6) 0.888508(19) 0.05551(19) Uani d . 1 . .
Br Br2 0.91741(4) 0.17270(6) 0.48567(2) 0.04864(18) Uani d . 1 . .
C C1 0.8473(3) 0.6518(5) 0.82705(16) 0.0375(11) Uani d . 1 . .
C C2 0.7773(3) 0.7581(6) 0.81338(18) 0.0432(12) Uani d . 1 . .
H H2 0.7264 0.7832 0.8336 0.052 Uiso calc R 1 . .
C C3 0.7844(3) 0.8264(5) 0.76936(18) 0.0396(12) Uani d . 1 . .
H H3 0.7374 0.8975 0.7598 0.047 Uiso calc R 1 . .
C C4 0.8600(3) 0.7909(5) 0.73915(16) 0.0307(10) Uani d . 1 . .
C C5 0.9304(3) 0.6797(5) 0.75269(16) 0.0306(10) Uani d . 1 . .
C C6 0.9221(3) 0.6120(5) 0.79684(16) 0.0324(11) Uani d . 1 . .
H H6 0.9676 0.5384 0.8064 0.039 Uiso calc R 1 . .
C C7 0.8039(3) 0.9588(5) 0.67602(17) 0.0391(12) Uani d . 1 . .
H H16A 0.7951 1.0497 0.6960 0.047 Uiso calc R 1 . .
H H16B 0.7425 0.9043 0.6737 0.047 Uiso calc R 1 . .
C C8 0.8374(3) 1.0081(5) 0.62746(17) 0.0392(12) Uani d . 1 . .
H H8A 0.9045 1.0411 0.6297 0.047 Uiso calc R 1 . .
H H8B 0.7995 1.0978 0.6177 0.047 Uiso calc R 1 . .
C C9 0.8298(3) 0.8850(5) 0.58938(17) 0.0354(11) Uani d . 1 . .
H H17A 0.7641 0.8449 0.5879 0.043 Uiso calc R 1 . .
H H17B 0.8460 0.9294 0.5587 0.043 Uiso calc R 1 . .
C C10 0.8972(3) 0.6333(5) 0.57272(16) 0.0316(11) Uani d . 1 . .
C C11 0.8421(3) 0.6148(5) 0.53215(16) 0.0321(10) Uani d . 1 . .
H H15 0.8014 0.6949 0.5222 0.038 Uiso calc R 1 . .
C C12 0.8470(3) 0.4780(5) 0.50624(17) 0.0376(11) Uani d . 1 . .
H H14 0.8092 0.4654 0.4792 0.045 Uiso calc R 1 . .
C C13 0.9083(3) 0.3608(5) 0.52079(17) 0.0365(11) Uani d . 1 . .
C C14 0.9649(3) 0.3791(5) 0.56123(17) 0.0362(11) Uani d . 1 . .
H H12 1.0055 0.2985 0.5708 0.043 Uiso calc R 1 . .
C C15 0.9616(3) 0.5150(5) 0.58746(16) 0.0327(11) Uani d . 1 . .
C C16 1.0229(3) 0.5411(6) 0.63035(16) 0.0365(11) Uani d . 1 . .
H H20A 1.0553 0.6410 0.6275 0.044 Uiso calc R 1 . .
H H20B 1.0723 0.4608 0.6318 0.044 Uiso calc R 1 . .
C C17 0.9642(3) 0.5387(5) 0.67668(15) 0.0313(10) Uani d . 1 . .
H H19A 0.8995 0.5776 0.6701 0.038 Uiso calc R 1 . .
H H19B 0.9578 0.4313 0.6871 0.038 Uiso calc R 1 . .
C C18 1.0072(3) 0.6341(5) 0.71733(16) 0.0343(11) Uani d . 1 . .
H H18A 1.0569 0.5734 0.7332 0.041 Uiso calc R 1 . .
H H18B 1.0374 0.7274 0.7047 0.041 Uiso calc R 1 . .
O O1 0.8762(2) 0.8577(3) 0.69613(11) 0.0342(7) Uani d . 1 . .
O O2 0.8960(2) 0.7615(3) 0.60083(10) 0.0335(7) Uani d . 1 . .

loop_
_atom_site_aniso_label
_atom_site_aniso_U_11
_atom_site_aniso_U_22
_atom_site_aniso_U_33
_atom_site_aniso_U_12
_atom_site_aniso_U_13
_atom_site_aniso_U_23
Br1 0.0667(4) 0.0603(3) 0.0395(3) -0.0217(3) 0.0006(3) -0.0012(3)
Br2 0.0478(3) 0.0402(3) 0.0579(4) -0.0080(2) 0.0178(3) -0.0057(3)
C1 0.043(3) 0.035(3) 0.035(3) -0.012(2) -0.003(2) -0.007(2)
C2 0.035(3) 0.047(3) 0.048(3) -0.009(2) 0.003(3) -0.018(3)
C3 0.032(3) 0.034(3) 0.053(3) 0.000(2) -0.002(2) -0.013(3)
C4 0.026(2) 0.026(2) 0.041(3) 0.0016(18) -0.001(2) -0.001(2)
C5 0.024(2) 0.030(2) 0.038(3) -0.003(2) -0.004(2) -0.002(2)
C6 0.028(2) 0.028(2) 0.041(3) -0.004(2) -0.006(2) -0.005(2)
C7 0.030(3) 0.033(3) 0.054(3) 0.014(2) -0.009(2) -0.003(2)
C8 0.035(3) 0.022(2) 0.061(3) 0.003(2) -0.015(3) 0.005(2)
C9 0.032(3) 0.030(2) 0.044(3) 0.003(2) -0.006(2) 0.011(2)
C10 0.027(3) 0.034(2) 0.034(3) -0.0014(19) 0.007(2) 0.007(2)
C11 0.025(2) 0.034(2) 0.037(3) 0.003(2) 0.006(2) 0.011(2)
C12 0.034(3) 0.044(3) 0.035(3) -0.006(2) 0.007(2) 0.006(2)
C13 0.032(3) 0.038(3) 0.039(3) -0.004(2) 0.014(2) -0.003(2)
C14 0.032(3) 0.036(3) 0.041(3) 0.004(2) 0.012(2) 0.009(2)
C15 0.027(2) 0.037(3) 0.034(3) 0.003(2) 0.005(2) 0.010(2)
C16 0.025(3) 0.041(3) 0.043(3) 0.011(2) 0.004(2) 0.006(2)
C17 0.027(2) 0.025(2) 0.042(3) 0.0051(19) -0.001(2) 0.002(2)
C18 0.022(2) 0.038(3) 0.044(3) 0.008(2) -0.004(2) 0.007(2)
O1 0.0264(16) 0.0312(17) 0.045(2) 0.0102(13) -0.0033(15) 0.0037(15)
O2 0.0288(17) 0.0307(16) 0.0410(19) 0.0072(13) -0.0049(14) 0.0031(15)

loop_
_atom_type_symbol
_atom_type_description
_atom_type_scat_dispersion_real
_atom_type_scat_dispersion_imag
_atom_type_scat_source
C C 0.0033 0.0016 'International Tables Vol C Tables 4.2.6.8 and 6.1.1.4'
H H 0.0000 0.0000 'International Tables Vol C Tables 4.2.6.8 and 6.1.1.4'
O O 0.0106 0.0060 'International Tables Vol C Tables 4.2.6.8 and 6.1.1.4'
Br Br -0.2901 2.4595 'International Tables Vol C Tables 4.2.6.8 and 6.1.1.4'

loop_
_geom_angle_atom_site_label_1
_geom_angle_atom_site_label_2
_geom_angle_atom_site_label_3
_geom_angle_site_symmetry_1
_geom_angle_site_symmetry_3
_geom_angle
_geom_angle_publ_flag
C6 C1 C2 . . 120.9(5) ?
C6 C1 Br1 . . 119.6(4) ?
C2 C1 Br1 . . 119.5(4) ?
C3 C2 C1 . . 118.9(5) ?
C3 C2 H2 . . 120.6 ?
C1 C2 H2 . . 120.6 ?
C2 C3 C4 . . 121.1(5) ?
C2 C3 H3 . . 119.5 ?
C4 C3 H3 . . 119.5 ?
O1 C4 C3 . . 125.5(4) ?
O1 C4 C5 . . 114.4(4) ?
C3 C4 C5 . . 120.1(4) ?
C6 C5 C4 . . 118.2(4) ?
C6 C5 C18 . . 123.1(4) ?
C4 C5 C18 . . 118.6(4) ?
C5 C6 C1 . . 120.9(4) ?
C5 C6 H6 . . 119.5 ?
C1 C6 H6 . . 119.5 ?
O1 C7 C8 . . 108.4(4) ?
O1 C7 H16A . . 110.0 ?
C8 C7 H16A . . 110.0 ?
O1 C7 H16B . . 110.0 ?
C8 C7 H16B . . 110.0 ?
H16A C7 H16B . . 108.4 ?
C7 C8 C9 . . 115.4(4) ?
C7 C8 H8A . . 108.4 ?
C9 C8 H8A . . 108.4 ?
C7 C8 H8B . . 108.4 ?
C9 C8 H8B . . 108.4 ?
H8A C8 H8B . . 107.5 ?
O2 C9 C8 . . 108.2(3) ?
O2 C9 H17A . . 110.1 ?
C8 C9 H17A . . 110.1 ?
O2 C9 H17B . . 110.1 ?
C8 C9 H17B . . 110.1 ?
H17A C9 H17B . . 108.4 ?
O2 C10 C11 . . 124.8(4) ?
O2 C10 C15 . . 114.7(4) ?
C11 C10 C15 . . 120.5(4) ?
C10 C11 C12 . . 120.5(4) ?
C10 C11 H15 . . 119.8 ?
C12 C11 H15 . . 119.8 ?
C13 C12 C11 . . 119.5(5) ?
C13 C12 H14 . . 120.3 ?
C11 C12 H14 . . 120.3 ?
C12 C13 C14 . . 120.5(4) ?
C12 C13 Br2 . . 120.4(4) ?
C14 C13 Br2 . . 119.1(3) ?
C15 C14 C13 . . 121.1(4) ?
C15 C14 H12 . . 119.5 ?
C13 C14 H12 . . 119.5 ?
C14 C15 C10 . . 118.0(4) ?
C14 C15 C16 . . 122.8(4) ?
C10 C15 C16 . . 119.2(4) ?
C15 C16 C17 . . 112.8(4) ?
C15 C16 H20A . . 109.0 ?
C17 C16 H20A . . 109.0 ?
C15 C16 H20B . . 109.0 ?
C17 C16 H20B . . 109.0 ?
H20A C16 H20B . . 107.8 ?
C18 C17 C16 . . 115.2(4) ?
C18 C17 H19A . . 108.5 ?
C16 C17 H19A . . 108.5 ?
C18 C17 H19B . . 108.5 ?
C16 C17 H19B . . 108.5 ?
H19A C17 H19B . . 107.5 ?
C5 C18 C17 . . 111.2(3) ?
C5 C18 H18A . . 109.4 ?
C17 C18 H18A . . 109.4 ?
C5 C18 H18B . . 109.4 ?
C17 C18 H18B . . 109.4 ?
H18A C18 H18B . . 108.0 ?
C4 O1 C7 . . 119.5(3) y
C10 O2 C9 . . 118.3(3) y

loop_
_geom_bond_atom_site_label_1
_geom_bond_atom_site_label_2
_geom_bond_site_symmetry_2
_geom_bond_distance
_geom_bond_publ_flag
Br1 C1 . 1.900(5) ?
Br2 C13 . 1.897(4) ?
C1 C6 . 1.382(6) ?
C1 C2 . 1.382(7) ?
C2 C3 . 1.375(7) ?
C2 H2 . 0.9300 ?
C3 C4 . 1.381(6) ?
C3 H3 . 0.9300 ?
C4 O1 . 1.359(5) y
C4 C5 . 1.413(6) y
C5 C6 . 1.378(6) ?
C5 C18 . 1.507(6) y
C6 H6 . 0.9300 ?
C7 O1 . 1.438(5) y
C7 C8 . 1.505(6) y
C7 H16A . 0.9700 ?
C7 H16B . 0.9700 ?
C8 C9 . 1.509(6) y
C8 H8A . 0.9700 ?
C8 H8B . 0.9700 ?
C9 O2 . 1.435(5) y
C9 H17A . 0.9700 ?
C9 H17B . 0.9700 ?
C10 O2 . 1.355(5) y
C10 C11 . 1.382(6) ?
C10 C15 . 1.412(6) y
C11 C12 . 1.383(6) ?
C11 H15 . 0.9300 ?
C12 C13 . 1.375(6) ?
C12 H14 . 0.9300 ?
C13 C14 . 1.391(7) ?
C14 C15 . 1.380(6) ?
C14 H12 . 0.9300 ?
C15 C16 . 1.492(6) y
C16 C17 . 1.537(6) y
C16 H20A . 0.9700 ?
C16 H20B . 0.9700 ?
C17 C18 . 1.528(6) y
C17 H19A . 0.9700 ?
C17 H19B . 0.9700 ?
C18 H18A . 0.9700 ?
C18 H18B . 0.9700 ?

loop_
_geom_torsion_atom_site_label_1
_geom_torsion_atom_site_label_2
_geom_torsion_atom_site_label_3
_geom_torsion_atom_site_label_4
_geom_torsion_site_symmetry_1
_geom_torsion_site_symmetry_2
_geom_torsion_site_symmetry_3
_geom_torsion_site_symmetry_4
_geom_torsion
_geom_torsion_publ_flag
C7 O1 C4 C3 . . . . -9.0(6) no
C7 O1 C4 C5 . . . . 172.8(4) no
C4 O1 C7 C8 . . . . -176.6(3) no
C9 O2 C10 C11 . . . . 3.1(6) no
C10 O2 C9 C8 . . . . 176.2(3) no
C9 O2 C10 C15 . . . . -177.7(4) no
Br1 C1 C2 C3 . . . . 177.9(3) no
C2 C1 C6 C5 . . . . 1.5(7) no
Br1 C1 C6 C5 . . . . -177.7(3) no
C6 C1 C2 C3 . . . . -1.3(7) no
C1 C2 C3 C4 . . . . -0.3(7) no
C2 C3 C4 C5 . . . . 1.7(7) no
C2 C3 C4 O1 . . . . -176.4(4) no
O1 C4 C5 C6 . . . . 176.9(4) no
C3 C4 C5 C6 . . . . -1.5(6) no
C3 C4 C5 C18 . . . . 175.1(4) no
O1 C4 C5 C18 . . . . -6.6(6) no
C6 C5 C18 C17 . . . . 106.5(5) no
C18 C5 C6 C1 . . . . -176.5(4) no
C4 C5 C18 C17 . . . . -69.8(5) no
C4 C5 C6 C1 . . . . -0.1(6) no
O1 C7 C8 C9 . . . . 74.6(4) no
C7 C8 C9 O2 . . . . -65.9(4) no
O2 C10 C11 C12 . . . . -178.8(4) no
C15 C10 C11 C12 . . . . 2.1(7) no
O2 C10 C15 C14 . . . . 178.3(4) no
O2 C10 C15 C16 . . . . -1.6(6) no
C11 C10 C15 C14 . . . . -2.4(6) no
C11 C10 C15 C16 . . . . 177.6(4) no
C10 C11 C12 C13 . . . . -0.9(7) no
C11 C12 C13 Br2 . . . . -179.4(3) no
C11 C12 C13 C14 . . . . 0.1(7) no
Br2 C13 C14 C15 . . . . 179.1(3) no
C12 C13 C14 C15 . . . . -0.5(7) no
C13 C14 C15 C10 . . . . 1.6(6) no
C13 C14 C15 C16 . . . . -178.4(4) no
C10 C15 C16 C17 . . . . 71.1(5) no
C14 C15 C16 C17 . . . . -108.9(5) no
C15 C16 C17 C18 . . . . -153.0(4) no
C16 C17 C18 C5 . . . . 156.8(4) no

loop_
_cod_related_entry_id
_cod_related_entry_database
_cod_related_entry_code
1 ChemSpider 30654140
